data_7150776
loop_
_publ_author_name
'Guo, Zhenqiu'
'Shi, Taoda'
'Jiang, Jun'
'Yang, Liping'
'Hu, Wenhao'

_publ_section_title
;
 Component match in rhodium catalyzed three-component reactions of
 ethyl diazoacetate, H2O and aryl imines: a highly diastereoselective
 one-step synthesis of \b-aryl isoserine derivatives
;
_journal_issue 23
_journal_name_full 'Organic &amp; Biomolecular Chemistry'
_journal_page_first 5028
_journal_page_last 5033
_journal_paper_doi 10.1039/b915013g
_journal_volume 7
_journal_year 2009
_chemical_formula_sum 'C17 H17 Br Cl N O3'
_chemical_formula_weight 398.68
_chemical_name_systematic
;
?
;
_space_group_IT_number 2
_symmetry_cell_setting triclinic
_symmetry_space_group_name_Hall '-P 1'
_symmetry_space_group_name_H-M 'P -1'
_atom_sites_solution_hydrogens geom
_atom_sites_solution_primary direct
_atom_sites_solution_secondary difmap
_audit_creation_method SHELXL-97
_cell_angle_alpha 84.7920(10)
_cell_angle_beta 76.1370(10)
_cell_angle_gamma 67.1100(10)
_cell_formula_units_Z 2
_cell_length_a 8.8875(3)
_cell_length_b 9.6663(3)
_cell_length_c 11.1750(3)
_cell_measurement_temperature 296(2)
_cell_volume 858.67(5)
_computing_structure_refinement 'SHELXL-97 (Sheldrick, 1997)'
_computing_structure_solution 'SHELXS-97 (Sheldrick, 1990)'
_diffrn_ambient_temperature 296(2)
_diffrn_measured_fraction_theta_full 0.995
_diffrn_measured_fraction_theta_max 0.995
_diffrn_radiation_monochromator graphite
_diffrn_radiation_source 'fine-focus sealed tube'
_diffrn_radiation_type MoK\a
_diffrn_radiation_wavelength 0.71073
_diffrn_reflns_av_R_equivalents 0.0239
_diffrn_reflns_av_sigmaI/netI 0.0220
_diffrn_reflns_limit_h_max 10
_diffrn_reflns_limit_h_min -10
_diffrn_reflns_limit_k_max 11
_diffrn_reflns_limit_k_min -11
_diffrn_reflns_limit_l_max 12
_diffrn_reflns_limit_l_min -13
_diffrn_reflns_number 11714
_diffrn_reflns_theta_full 25.01
_diffrn_reflns_theta_max 25.01
_diffrn_reflns_theta_min 1.88
_exptl_absorpt_coefficient_mu 2.562
_exptl_absorpt_correction_T_max 1
_exptl_absorpt_correction_T_min 0.512079
_exptl_absorpt_correction_type multi-scan
_exptl_crystal_colour colorless
_exptl_crystal_density_diffrn 1.542
_exptl_crystal_density_method 'not measured'
_exptl_crystal_description block
_exptl_crystal_F_000 404
_exptl_crystal_size_max 0.728
_exptl_crystal_size_mid 0.477
_exptl_crystal_size_min 0.134
_refine_diff_density_max 0.495
_refine_diff_density_min -0.494
_refine_diff_density_rms 0.052
_refine_ls_extinction_method none
_refine_ls_goodness_of_fit_ref 1.056
_refine_ls_hydrogen_treatment mixed
_refine_ls_matrix_type full
_refine_ls_number_parameters 212
_refine_ls_number_reflns 3017
_refine_ls_number_restraints 0
_refine_ls_restrained_S_all 1.056
_refine_ls_R_factor_all 0.0337
_refine_ls_R_factor_gt 0.0308
_refine_ls_shift/su_max 0.000
_refine_ls_shift/su_mean 0.000
_refine_ls_structure_factor_coef Fsqd
_refine_ls_weighting_details 'calc w=1/[\s^2^(Fo^2^)+(0.0416P)^2^+0.5603P] where P=(Fo^2^+2Fc^2^)/3'
_refine_ls_weighting_scheme calc
_refine_ls_wR_factor_gt 0.0811
_refine_ls_wR_factor_ref 0.0836
_reflns_number_gt 2783
_reflns_number_total 3017
_reflns_threshold_expression >2sigma(I)
_cod_data_source_file b915013g.txt
_cod_data_source_block z
_cod_depositor_comments
;
The following automatic conversions were performed:
'_symmetry_cell_setting' value 'Triclinic' changed to 'triclinic'
according to '/home/saulius/struct/CIF-dictionaries/cif_core.dic'
dictionary named 'cif_core.dic' version 2.4.1 from 2010-06-29.

Automatic conversion script
Id: cif_fix_enum 1527 2010-12-29 10:47:43Z saulius 
;
_cod_original_sg_symbol_H-M P-1
_cod_database_code 7150776

loop_
_symmetry_equiv_pos_as_xyz
'x, y, z'
'-x, -y, -z'

loop_
_atom_site_label
_atom_site_type_symbol
_atom_site_fract_x
_atom_site_fract_y
_atom_site_fract_z
_atom_site_U_iso_or_equiv
_atom_site_adp_type
_atom_site_occupancy
_atom_site_symmetry_multiplicity
_atom_site_calc_flag
_atom_site_refinement_flags
_atom_site_disorder_assembly
_atom_site_disorder_group
N1 N 0.6395(2) 0.8248(2) 0.30072(18) 0.0403(4) Uani 1 1 d . . .
H1A H 0.5847 0.9017 0.3484 0.048 Uiso 1 1 calc R . .
Br1 Br 0.30487(4) 0.37890(3) 0.09028(3) 0.05626(12) Uani 1 1 d . . .
Cl1 Cl 0.98873(11) 0.93600(9) -0.19723(6) 0.0657(2) Uani 1 1 d . . .
C1 C 0.4102(3) 0.4710(3) 0.1683(2) 0.0409(5) Uani 1 1 d . . .
C2 C 0.3326(3) 0.6220(3) 0.1957(2) 0.0480(6) Uani 1 1 d . . .
H2A H 0.2298 0.6782 0.1763 0.058 Uiso 1 1 calc R . .
C3 C 0.4092(3) 0.6891(3) 0.2523(2) 0.0455(6) Uani 1 1 d . . .
H3A H 0.3572 0.7911 0.2708 0.055 Uiso 1 1 calc R . .
C4 C 0.5625(3) 0.6067(2) 0.2819(2) 0.0355(5) Uani 1 1 d . . .
C5 C 0.6380(3) 0.4558(3) 0.2521(2) 0.0404(5) Uani 1 1 d . . .
H5A H 0.7413 0.3993 0.2707 0.048 Uiso 1 1 calc R . .
C6 C 0.5630(3) 0.3868(3) 0.1950(2) 0.0444(5) Uani 1 1 d . . .
H6A H 0.6154 0.2852 0.1750 0.053 Uiso 1 1 calc R . .
C7 C 0.7200(3) 0.8441(2) 0.1809(2) 0.0359(5) Uani 1 1 d . . .
C8 C 0.8724(3) 0.7383(3) 0.1215(2) 0.0454(6) Uani 1 1 d . . .
H8A H 0.9198 0.6474 0.1601 0.055 Uiso 1 1 calc R . .
C9 C 0.9543(3) 0.7663(3) 0.0059(2) 0.0483(6) Uani 1 1 d . . .
H9A H 1.0567 0.6951 -0.0324 0.058 Uiso 1 1 calc R . .
C10 C 0.8842(3) 0.8988(3) -0.0519(2) 0.0451(6) Uani 1 1 d . . .
C11 C 0.7314(4) 1.0041(3) 0.0030(2) 0.0499(6) Uani 1 1 d . . .
H11A H 0.6837 1.0935 -0.0373 0.060 Uiso 1 1 calc R . .
C12 C 0.6498(3) 0.9759(3) 0.1179(2) 0.0454(6) Uani 1 1 d . . .
H12A H 0.5457 1.0464 0.1543 0.055 Uiso 1 1 calc R . .
C13 C 0.6461(3) 0.6781(2) 0.3468(2) 0.0359(5) Uani 1 1 d . . .
H13A H 0.7645 0.6115 0.3352 0.043 Uiso 1 1 calc R . .
C14 C 0.5706(3) 0.6937(3) 0.4867(2) 0.0424(5) Uani 1 1 d . . .
H14A H 0.5771 0.5949 0.5205 0.051 Uiso 1 1 calc R . .
C15 C 0.6695(3) 0.7509(3) 0.5481(2) 0.0421(5) Uani 1 1 d . . .
C16 C 0.9390(4) 0.7060(4) 0.5783(4) 0.0764(10) Uani 1 1 d . . .
H16A H 0.8788 0.7656 0.6526 0.092 Uiso 1 1 calc R . .
H16B H 1.0300 0.6188 0.5989 0.092 Uiso 1 1 calc R . .
C17 C 1.0062(7) 0.7932(9) 0.4872(5) 0.157(3) Uani 1 1 d . . .
H17A H 1.0801 0.8238 0.5185 0.236 Uiso 1 1 calc R . .
H17B H 0.9164 0.8805 0.4678 0.236 Uiso 1 1 calc R . .
H17C H 1.0673 0.7338 0.4141 0.236 Uiso 1 1 calc R . .
O1 O 0.4018(2) 0.7934(3) 0.51084(19) 0.0585(5) Uani 1 1 d . . .
O2 O 0.6098(3) 0.8670(2) 0.60386(19) 0.0631(5) Uani 1 1 d . . .
O3 O 0.8262(2) 0.6574(2) 0.5342(2) 0.0597(5) Uani 1 1 d . . .
H1B H 0.404(7) 0.863(6) 0.538(5) 0.13(2) Uiso 1 1 d . . .

loop_
_atom_site_aniso_label
_atom_site_aniso_U_11
_atom_site_aniso_U_22
_atom_site_aniso_U_33
_atom_site_aniso_U_23
_atom_site_aniso_U_13
_atom_site_aniso_U_12
N1 0.0447(11) 0.0317(9) 0.0417(11) -0.0073(8) -0.0045(9) -0.0130(8)
Br1 0.0656(2) 0.05559(18) 0.0613(2) -0.00659(13) -0.02574(14) -0.02942(14)
Cl1 0.0845(5) 0.0763(5) 0.0401(4) 0.0010(3) -0.0038(3) -0.0407(4)
C1 0.0491(13) 0.0439(13) 0.0369(12) -0.0028(10) -0.0117(10) -0.0235(11)
C2 0.0451(14) 0.0456(13) 0.0554(15) -0.0022(11) -0.0203(12) -0.0138(11)
C3 0.0476(14) 0.0348(12) 0.0534(15) -0.0059(10) -0.0179(11) -0.0097(10)
C4 0.0399(12) 0.0348(11) 0.0321(11) -0.0007(9) -0.0070(9) -0.0151(9)
C5 0.0406(12) 0.0363(12) 0.0424(13) -0.0015(9) -0.0136(10) -0.0098(10)
C6 0.0509(14) 0.0342(11) 0.0487(14) -0.0048(10) -0.0127(11) -0.0149(10)
C7 0.0390(12) 0.0350(11) 0.0393(12) -0.0059(9) -0.0098(9) -0.0179(10)
C8 0.0431(13) 0.0401(12) 0.0485(14) 0.0010(10) -0.0093(11) -0.0117(11)
C9 0.0415(13) 0.0494(14) 0.0503(15) -0.0068(11) -0.0061(11) -0.0142(11)
C10 0.0574(15) 0.0517(14) 0.0355(12) -0.0032(10) -0.0092(11) -0.0308(12)
C11 0.0627(16) 0.0402(13) 0.0470(14) 0.0034(11) -0.0173(12) -0.0176(12)
C12 0.0452(13) 0.0363(12) 0.0498(14) -0.0060(10) -0.0088(11) -0.0099(10)
C13 0.0364(11) 0.0341(11) 0.0364(12) -0.0035(9) -0.0075(9) -0.0121(9)
C14 0.0429(13) 0.0460(13) 0.0395(12) -0.0023(10) -0.0089(10) -0.0178(11)
C15 0.0480(14) 0.0391(12) 0.0374(12) -0.0038(10) -0.0117(10) -0.0124(11)
C16 0.0612(19) 0.074(2) 0.101(3) -0.0262(19) -0.0453(19) -0.0105(16)
C17 0.133(4) 0.318(9) 0.092(3) -0.016(4) -0.007(3) -0.168(6)
O1 0.0390(10) 0.0784(14) 0.0511(11) -0.0112(10) -0.0039(8) -0.0160(10)
O2 0.0634(12) 0.0556(11) 0.0627(12) -0.0259(10) -0.0155(10) -0.0080(9)
O3 0.0505(11) 0.0498(10) 0.0791(14) -0.0202(9) -0.0313(10) -0.0052(9)

loop_
_atom_type_symbol
_atom_type_description
_atom_type_scat_dispersion_real
_atom_type_scat_dispersion_imag
_atom_type_scat_source
C C 0.0033 0.0016 'International Tables Vol C Tables 4.2.6.8 and 6.1.1.4'
H H 0.0000 0.0000 'International Tables Vol C Tables 4.2.6.8 and 6.1.1.4'
N N 0.0061 0.0033 'International Tables Vol C Tables 4.2.6.8 and 6.1.1.4'
O O 0.0106 0.0060 'International Tables Vol C Tables 4.2.6.8 and 6.1.1.4'
Cl Cl 0.1484 0.1585 'International Tables Vol C Tables 4.2.6.8 and 6.1.1.4'
Br Br -0.2901 2.4595 'International Tables Vol C Tables 4.2.6.8 and 6.1.1.4'

loop_
_geom_angle_atom_site_label_1
_geom_angle_atom_site_label_2
_geom_angle_atom_site_label_3
_geom_angle
_geom_angle_site_symmetry_1
_geom_angle_site_symmetry_3
_geom_angle_publ_flag
C7 N1 C13 121.48(18) . . ?
C7 N1 H1A 119.3 . . ?
C13 N1 H1A 119.3 . . ?
C6 C1 C2 121.1(2) . . ?
C6 C1 Br1 119.64(18) . . ?
C2 C1 Br1 119.25(19) . . ?
C1 C2 C3 119.3(2) . . ?
C1 C2 H2A 120.4 . . ?
C3 C2 H2A 120.4 . . ?
C2 C3 C4 121.0(2) . . ?
C2 C3 H3A 119.5 . . ?
C4 C3 H3A 119.5 . . ?
C5 C4 C3 118.3(2) . . ?
C5 C4 C13 120.1(2) . . ?
C3 C4 C13 121.6(2) . . ?
C4 C5 C6 121.4(2) . . ?
C4 C5 H5A 119.3 . . ?
C6 C5 H5A 119.3 . . ?
C1 C6 C5 118.9(2) . . ?
C1 C6 H6A 120.6 . . ?
C5 C6 H6A 120.6 . . ?
C8 C7 C12 117.8(2) . . ?
C8 C7 N1 122.6(2) . . ?
C12 C7 N1 119.5(2) . . ?
C9 C8 C7 120.9(2) . . ?
C9 C8 H8A 119.6 . . ?
C7 C8 H8A 119.6 . . ?
C10 C9 C8 119.8(2) . . ?
C10 C9 H9A 120.1 . . ?
C8 C9 H9A 120.1 . . ?
C9 C10 C11 120.7(2) . . ?
C9 C10 Cl1 120.0(2) . . ?
C11 C10 Cl1 119.3(2) . . ?
C10 C11 C12 119.4(2) . . ?
C10 C11 H11A 120.3 . . ?
C12 C11 H11A 120.3 . . ?
C11 C12 C7 121.3(2) . . ?
C11 C12 H12A 119.4 . . ?
C7 C12 H12A 119.4 . . ?
N1 C13 C4 114.59(19) . . ?
N1 C13 C14 107.48(18) . . ?
C4 C13 C14 111.88(18) . . ?
N1 C13 H13A 107.5 . . ?
C4 C13 H13A 107.5 . . ?
C14 C13 H13A 107.5 . . ?
O1 C14 C15 109.5(2) . . ?
O1 C14 C13 110.8(2) . . ?
C15 C14 C13 109.58(19) . . ?
O1 C14 H14A 109.0 . . ?
C15 C14 H14A 109.0 . . ?
C13 C14 H14A 109.0 . . ?
O2 C15 O3 124.7(2) . . ?
O2 C15 C14 123.4(2) . . ?
O3 C15 C14 111.9(2) . . ?
C17 C16 O3 111.1(3) . . ?
C17 C16 H16A 109.4 . . ?
O3 C16 H16A 109.4 . . ?
C17 C16 H16B 109.4 . . ?
O3 C16 H16B 109.4 . . ?
H16A C16 H16B 108.0 . . ?
C16 C17 H17A 109.5 . . ?
C16 C17 H17B 109.5 . . ?
H17A C17 H17B 109.5 . . ?
C16 C17 H17C 109.5 . . ?
H17A C17 H17C 109.5 . . ?
H17B C17 H17C 109.5 . . ?
C14 O1 H1B 103(4) . . ?
C15 O3 C16 117.3(2) . . ?

loop_
_geom_bond_atom_site_label_1
_geom_bond_atom_site_label_2
_geom_bond_distance
_geom_bond_site_symmetry_2
_geom_bond_publ_flag
N1 C7 1.393(3) . ?
N1 C13 1.448(3) . ?
N1 H1A 0.8600 . ?
Br1 C1 1.900(2) . ?
Cl1 C10 1.750(2) . ?
C1 C6 1.373(4) . ?
C1 C2 1.377(4) . ?
C2 C3 1.381(3) . ?
C2 H2A 0.9300 . ?
C3 C4 1.387(3) . ?
C3 H3A 0.9300 . ?
C4 C5 1.382(3) . ?
C4 C13 1.518(3) . ?
C5 C6 1.387(3) . ?
C5 H5A 0.9300 . ?
C6 H6A 0.9300 . ?
C7 C8 1.391(3) . ?
C7 C12 1.392(3) . ?
C8 C9 1.382(4) . ?
C8 H8A 0.9300 . ?
C9 C10 1.367(4) . ?
C9 H9A 0.9300 . ?
C10 C11 1.376(4) . ?
C11 C12 1.377(4) . ?
C11 H11A 0.9300 . ?
C12 H12A 0.9300 . ?
C13 C14 1.542(3) . ?
C13 H13A 0.9800 . ?
C14 O1 1.408(3) . ?
C14 C15 1.511(3) . ?
C14 H14A 0.9800 . ?
C15 O2 1.198(3) . ?
C15 O3 1.313(3) . ?
C16 C17 1.432(6) . ?
C16 O3 1.454(3) . ?
C16 H16A 0.9700 . ?
C16 H16B 0.9700 . ?
C17 H17A 0.9600 . ?
C17 H17B 0.9600 . ?
C17 H17C 0.9600 . ?
O1 H1B 0.77(5) . ?

loop_
_geom_torsion_atom_site_label_1
_geom_torsion_atom_site_label_2
_geom_torsion_atom_site_label_3
_geom_torsion_atom_site_label_4
_geom_torsion
_geom_torsion_site_symmetry_1
_geom_torsion_site_symmetry_2
_geom_torsion_site_symmetry_3
_geom_torsion_site_symmetry_4
_geom_torsion_publ_flag
C6 C1 C2 C3 -0.8(4) . . . . ?
Br1 C1 C2 C3 -179.9(2) . . . . ?
C1 C2 C3 C4 -0.1(4) . . . . ?
C2 C3 C4 C5 0.8(4) . . . . ?
C2 C3 C4 C13 -178.5(2) . . . . ?
C3 C4 C5 C6 -0.6(4) . . . . ?
C13 C4 C5 C6 178.7(2) . . . . ?
C2 C1 C6 C5 1.0(4) . . . . ?
Br1 C1 C6 C5 -179.93(18) . . . . ?
C4 C5 C6 C1 -0.3(4) . . . . ?
C13 N1 C7 C8 -35.3(3) . . . . ?
C13 N1 C7 C12 146.7(2) . . . . ?
C12 C7 C8 C9 2.7(4) . . . . ?
N1 C7 C8 C9 -175.3(2) . . . . ?
C7 C8 C9 C10 -0.8(4) . . . . ?
C8 C9 C10 C11 -1.0(4) . . . . ?
C8 C9 C10 Cl1 179.1(2) . . . . ?
C9 C10 C11 C12 0.9(4) . . . . ?
Cl1 C10 C11 C12 -179.2(2) . . . . ?
C10 C11 C12 C7 1.1(4) . . . . ?
C8 C7 C12 C11 -2.8(4) . . . . ?
N1 C7 C12 C11 175.2(2) . . . . ?
C7 N1 C13 C4 -64.3(3) . . . . ?
C7 N1 C13 C14 170.65(19) . . . . ?
C5 C4 C13 N1 137.9(2) . . . . ?
C3 C4 C13 N1 -42.8(3) . . . . ?
C5 C4 C13 C14 -99.4(2) . . . . ?
C3 C4 C13 C14 79.8(3) . . . . ?
N1 C13 C14 O1 62.0(3) . . . . ?
C4 C13 C14 O1 -64.6(3) . . . . ?
N1 C13 C14 C15 -58.9(2) . . . . ?
C4 C13 C14 C15 174.43(19) . . . . ?
O1 C14 C15 O2 -2.8(3) . . . . ?
C13 C14 C15 O2 118.9(3) . . . . ?
O1 C14 C15 O3 176.4(2) . . . . ?
C13 C14 C15 O3 -61.9(3) . . . . ?
O2 C15 O3 C16 -6.9(4) . . . . ?
C14 C15 O3 C16 174.0(3) . . . . ?
C17 C16 O3 C15 -85.4(5) . . . . ?
